data_4134216
loop_
_publ_author_name
'Bar, Arun K.'
'Heras Ojea, Mar\'ia Jos\'e'
'Tang, Jinkui'
'Layfield, Richard A.'

_publ_section_title
;
 Coupling of Nitric Oxide and Release of Nitrous Oxide from
 Rare-Earth-Dinitrosyliron Complexes.
;
_journal_name_full 'Journal of the American Chemical Society'
_journal_paper_doi 10.1021/jacs.9b13571
_journal_year 2020
_chemical_formula_moiety 'C49 H71 Fe Gd N2 O'
_chemical_formula_sum 'C49 H71 Fe Gd N2 O'
_chemical_formula_weight 917.17
_space_group_crystal_system monoclinic
_space_group_IT_number 15
_space_group_name_Hall '-C 2yc'
_space_group_name_H-M_alt 'C 1 2/c 1'
_atom_sites_solution_hydrogens geom
_audit_creation_method SHELXL-2017/1
_cell_angle_alpha 90
_cell_angle_beta 97.357(6)
_cell_angle_gamma 90
_cell_formula_units_Z 4
_cell_length_a 19.1089(10)
_cell_length_b 23.798(2)
_cell_length_c 10.2583(9)
_cell_measurement_reflns_used 1500
_cell_measurement_temperature 150(2)
_cell_measurement_theta_max 30.2540
_cell_measurement_theta_min 3.5020
_cell_volume 4626.6(6)
_computing_cell_refinement 'CrysAlisPro 1.171.38.46 (Rigaku OD, 2015)'
_computing_data_collection 'CrysAlisPro 1.171.38.46 (Rigaku OD, 2015)'
_computing_data_reduction 'CrysAlisPro 1.171.38.46 (Rigaku OD, 2015)'
_computing_structure_refinement 'SHELXL-2017/1 (Sheldrick, 2017)'
_computing_structure_solution 'SHELXL-2017/1 (Sheldrick, 2017)'
_diffrn_ambient_temperature 150(2)
_diffrn_measured_fraction_theta_full 0.992
_diffrn_measured_fraction_theta_max 0.990
_diffrn_measurement_device_type 'SuperNova, Single source at offset, Eos'
_diffrn_measurement_method '\w scans'
_diffrn_radiation_type MoK\a
_diffrn_radiation_wavelength 0.71073
_diffrn_reflns_av_R_equivalents 0.0636
_diffrn_reflns_av_unetI/netI 0.1296
_diffrn_reflns_Laue_measured_fraction_full 0.992
_diffrn_reflns_Laue_measured_fraction_max 0.990
_diffrn_reflns_limit_h_max 22
_diffrn_reflns_limit_h_min -23
_diffrn_reflns_limit_k_max 29
_diffrn_reflns_limit_k_min -26
_diffrn_reflns_limit_l_max 12
_diffrn_reflns_limit_l_min -12
_diffrn_reflns_number 8109
_diffrn_reflns_point_group_measured_fraction_full 0.992
_diffrn_reflns_point_group_measured_fraction_max 0.990
_diffrn_reflns_theta_full 25.242
_diffrn_reflns_theta_max 26.372
_diffrn_reflns_theta_min 3.234
_diffrn_source 'micro-focus sealed X-ray tube'
_exptl_absorpt_coefficient_mu 1.770
_exptl_absorpt_correction_type multi-scan
_exptl_crystal_colour yellow
_exptl_crystal_density_diffrn 1.317
_exptl_crystal_description plate
_exptl_crystal_F_000 1908
_exptl_crystal_size_max 0.200
_exptl_crystal_size_mid 0.150
_exptl_crystal_size_min 0.020
_exptl_transmission_factor_max 0.965
_exptl_transmission_factor_min 0.734
_refine_diff_density_max 2.158
_refine_diff_density_min -1.743
_refine_diff_density_rms 0.160
_refine_ls_extinction_method none
_refine_ls_goodness_of_fit_ref 1.082
_refine_ls_hydrogen_treatment constr
_refine_ls_matrix_type full
_refine_ls_number_parameters 245
_refine_ls_number_reflns 4691
_refine_ls_number_restraints 0
_refine_ls_restrained_S_all 1.082
_refine_ls_R_factor_all 0.1163
_refine_ls_R_factor_gt 0.0759
_refine_ls_shift/su_max 0.000
_refine_ls_shift/su_mean 0.000
_refine_ls_structure_factor_coef Fsqd
_refine_ls_weighting_details 'w=1/[\s^2^(Fo^2^)+(0.0513P)^2^+18.6599P] where P=(Fo^2^+2Fc^2^)/3'
_refine_ls_weighting_scheme calc
_refine_ls_wR_factor_gt 0.1466
_refine_ls_wR_factor_ref 0.1687
_reflns_Friedel_coverage 0.000
_reflns_number_gt 3293
_reflns_number_total 4691
_reflns_threshold_expression 'I > 2\s(I)'
_cod_data_source_file ja9b13571_si_009.cif
_cod_data_source_block shelx
_cod_original_sg_symbol_H-M 'C 2/c'
_cod_database_code 4134216
_shelx_shelxl_version_number 2017/1
_shelx_space_group_comment
;
The symmetry employed for this shelxl refinement is uniquely defined
by the following loop, which should always be used as a source of
symmetry information in preference to the above space-group names.
They are only intended as comments.
;
_shelx_estimated_absorpt_t_min 0.719
_shelx_estimated_absorpt_t_max 0.965

loop_
_space_group_symop_operation_xyz
'x, y, z'
'-x, y, -z+1/2'
'x+1/2, y+1/2, z'
'-x+1/2, y+1/2, -z+1/2'
'-x, -y, -z'
'x, -y, z-1/2'
'-x+1/2, -y+1/2, -z'
'x+1/2, -y+1/2, z-1/2'

loop_
_atom_site_label
_atom_site_type_symbol
_atom_site_fract_x
_atom_site_fract_y
_atom_site_fract_z
_atom_site_U_iso_or_equiv
_atom_site_adp_type
_atom_site_occupancy
_atom_site_site_symmetry_order
_atom_site_calc_flag
_atom_site_refinement_flags_posn
_atom_site_refinement_flags_adp
_atom_site_refinement_flags_occupancy
_atom_site_disorder_assembly
_atom_site_disorder_group
Gd1 Gd 0.500000 0.17867(3) 0.750000 0.0294(2) Uani 1 2 d S T P B .
Fe1 Fe 0.500000 0.33913(7) 0.750000 0.0266(4) Uani 1 2 d S T P . .
O1 O 0.500000 0.2646(4) 0.750000 0.051(3) Uani 1 2 d S T P . .
N1 N 0.5710(3) 0.3958(3) 0.7057(6) 0.0276(16) Uani 1 1 d . . . . .
C4 C 0.6399(4) 0.3775(3) 0.6796(8) 0.0266(18) Uani 1 1 d . . . . .
C14 C 0.6058(4) 0.1834(4) 0.9484(8) 0.036(2) Uani 1 1 d . . . . .
C9 C 0.6980(4) 0.3871(4) 0.7789(8) 0.0318(19) Uani 1 1 d . . . . .
C21 C 0.6375(4) 0.1756(4) 0.8330(9) 0.035(2) Uani 1 1 d . . . . .
C5 C 0.6484(4) 0.3483(4) 0.5661(9) 0.033(2) Uani 1 1 d . . . . .
C15 C 0.5699(5) 0.1334(4) 0.9704(9) 0.044(2) Uani 1 1 d . . . . .
C11 C 0.6912(4) 0.4197(4) 0.9041(8) 0.034(2) Uani 1 1 d . . . . .
H11 H 0.646665 0.440646 0.891512 0.041 Uiso 1 1 calc R U . . .
C20 C 0.6222(4) 0.1211(4) 0.7883(9) 0.039(2) Uani 1 1 d . . . . .
C8 C 0.7627(4) 0.3654(4) 0.7576(9) 0.037(2) Uani 1 1 d . . . . .
H8 H 0.801159 0.370512 0.821723 0.044 Uiso 1 1 calc R U . . .
C32 C 0.5570(4) 0.4508(4) 0.7006(8) 0.0290(19) Uani 1 1 d . . . . .
C7 C 0.7723(4) 0.3362(4) 0.6443(9) 0.043(2) Uani 1 1 d . . . . .
H7 H 0.816429 0.322088 0.632252 0.051 Uiso 1 1 calc R U . . .
C6 C 0.7151(4) 0.3285(4) 0.5503(8) 0.037(2) Uani 1 1 d . . . . .
H6 H 0.721305 0.309446 0.473443 0.044 Uiso 1 1 calc R U . . .
C17 C 0.5811(5) 0.0944(4) 0.8711(11) 0.053(3) Uani 1 1 d . . . . .
C23 C 0.5879(5) 0.3399(4) 0.4544(8) 0.040(2) Uani 1 1 d . . . . .
H23 H 0.545623 0.351723 0.491957 0.049 Uiso 1 1 calc R U . A 1
C31 C 0.6065(4) 0.4907(4) 0.6382(9) 0.042(2) Uani 1 1 d . . . . .
H31A H 0.589442 0.528557 0.641980 0.063 Uiso 1 1 calc R U . . .
H31B H 0.653094 0.488296 0.685490 0.063 Uiso 1 1 calc R U . . .
H31C H 0.607793 0.480231 0.548194 0.063 Uiso 1 1 calc R U . . .
C22 C 0.6823(5) 0.2179(5) 0.7724(12) 0.068(4) Uani 1 1 d . . . . .
H22A H 0.684292 0.252118 0.822199 0.101 Uiso 1 1 calc R U . . .
H22B H 0.729114 0.203148 0.772960 0.101 Uiso 1 1 calc R U . . .
H22C H 0.662101 0.225261 0.683521 0.101 Uiso 1 1 calc R U . . .
C30 C 0.500000 0.4762(5) 0.750000 0.032(3) Uani 1 2 d S T P . .
H30 H 0.499997 0.515281 0.749997 0.039 Uiso 1 2 calc R U P . .
C19 C 0.6495(6) 0.0940(6) 0.6734(12) 0.084(5) Uani 1 1 d . . . . .
H19A H 0.676680 0.120810 0.631150 0.127 Uiso 1 1 calc R U . . .
H19B H 0.678825 0.062620 0.703180 0.127 Uiso 1 1 calc R U . . .
H19C H 0.610560 0.081251 0.612192 0.127 Uiso 1 1 calc R U . . .
C13 C 0.6121(6) 0.2344(5) 1.0325(12) 0.080(4) Uani 1 1 d . . . . .
H13A H 0.639515 0.262251 0.994033 0.120 Uiso 1 1 calc R U . . .
H13B H 0.565915 0.249141 1.039254 0.120 Uiso 1 1 calc R U . . .
H13C H 0.634901 0.224847 1.118438 0.120 Uiso 1 1 calc R U . . .
C24 C 0.5757(6) 0.2771(5) 0.4237(13) 0.085(4) Uani 1 1 d . . . . .
H24A H 0.566548 0.257735 0.501943 0.127 Uiso 1 1 calc R U . . .
H24B H 0.535982 0.272820 0.357028 0.127 Uiso 1 1 calc R U . . .
H24C H 0.616956 0.261458 0.393107 0.127 Uiso 1 1 calc R U . . .
C10 C 0.6890(5) 0.3794(5) 1.0185(9) 0.062(3) Uani 1 1 d . . . . .
H10A H 0.684744 0.400406 1.096984 0.093 Uiso 1 1 calc R U . . .
H10B H 0.649305 0.354704 1.000062 0.093 Uiso 1 1 calc R U . . .
H10C H 0.731727 0.357724 1.030630 0.093 Uiso 1 1 calc R U . . .
C12 C 0.7519(5) 0.4619(5) 0.9369(11) 0.067(3) Uani 1 1 d . . . . .
H12A H 0.753126 0.487260 0.864527 0.100 Uiso 1 1 calc R U . . .
H12B H 0.744657 0.482753 1.014164 0.100 Uiso 1 1 calc R U . . .
H12C H 0.795865 0.441943 0.952616 0.100 Uiso 1 1 calc R U . . .
C1A C 0.5536(16) 0.0359(16) 0.909(3) 0.058(3) Uani 0.3958 1 d . . P B 1
H1A1 H 0.524287 0.040387 0.978031 0.087 Uiso 0.3958 1 calc R U P B 1
H1A2 H 0.526550 0.019144 0.833976 0.087 Uiso 0.3958 1 calc R U P B 1
H1A3 H 0.592889 0.012146 0.939633 0.087 Uiso 0.3958 1 calc R U P B 1
C2A C 0.5368(16) 0.1408(12) 1.102(3) 0.058(3) Uani 0.3958 1 d . . P C 1
H2A1 H 0.511845 0.107240 1.119536 0.087 Uiso 0.3958 1 calc R U P C 1
H2A2 H 0.573665 0.147743 1.172774 0.087 Uiso 0.3958 1 calc R U P C 1
H2A3 H 0.504688 0.172026 1.093535 0.087 Uiso 0.3958 1 calc R U P C 1
C3A C 0.6027(16) 0.3910(12) 0.354(3) 0.058(3) Uani 0.3958 1 d . . P D 1
H3A1 H 0.567540 0.390197 0.278639 0.087 Uiso 0.3958 1 calc R U P D 1
H3A2 H 0.600677 0.426349 0.398670 0.087 Uiso 0.3958 1 calc R U P D 1
H3A3 H 0.648592 0.386294 0.327133 0.087 Uiso 0.3958 1 calc R U P D 1
C1B C 0.5693(10) 0.0309(10) 0.8533(18) 0.058(3) Uani 0.6042 1 d . . P B 2
H1B1 H 0.540033 0.017603 0.916265 0.087 Uiso 0.6042 1 calc R U P B 2
H1B2 H 0.546474 0.023514 0.766064 0.087 Uiso 0.6042 1 calc R U P B 2
H1B3 H 0.613908 0.011869 0.866433 0.087 Uiso 0.6042 1 calc R U P B 2
C2B C 0.5321(10) 0.1131(8) 1.084(2) 0.058(3) Uani 0.6042 1 d . . P C 2
H2B1 H 0.513428 0.076152 1.064458 0.087 Uiso 0.6042 1 calc R U P C 2
H2B2 H 0.564817 0.111990 1.162905 0.087 Uiso 0.6042 1 calc R U P C 2
H2B3 H 0.494195 0.138380 1.095234 0.087 Uiso 0.6042 1 calc R U P C 2
C3B C 0.6009(10) 0.3628(8) 0.328(2) 0.058(3) Uani 0.6042 1 d . . P D 2
H3B1 H 0.560670 0.355811 0.263653 0.087 Uiso 0.6042 1 calc R U P D 2
H3B2 H 0.608670 0.402589 0.336045 0.087 Uiso 0.6042 1 calc R U P D 2
H3B3 H 0.641756 0.345190 0.300504 0.087 Uiso 0.6042 1 calc R U P D 2

loop_
_atom_site_aniso_label
_atom_site_aniso_U_11
_atom_site_aniso_U_22
_atom_site_aniso_U_33
_atom_site_aniso_U_23
_atom_site_aniso_U_13
_atom_site_aniso_U_12
Gd1 0.0275(3) 0.0284(3) 0.0315(4) 0.000 0.0005(2) 0.000
Fe1 0.0224(8) 0.0284(9) 0.0293(9) 0.000 0.0043(7) 0.000
O1 0.061(6) 0.031(5) 0.052(6) 0.000 -0.026(5) 0.000
N1 0.025(3) 0.029(4) 0.028(4) -0.001(3) 0.003(3) 0.001(3)
C4 0.023(4) 0.024(4) 0.033(5) 0.000(4) 0.006(3) -0.001(3)
C14 0.040(5) 0.034(5) 0.031(5) -0.002(4) -0.014(4) 0.004(4)
C9 0.022(4) 0.036(5) 0.038(5) 0.005(4) 0.005(4) 0.004(4)
C21 0.025(4) 0.028(4) 0.050(5) 0.009(5) 0.000(4) -0.002(4)
C5 0.030(4) 0.031(5) 0.039(5) 0.009(4) 0.013(4) 0.006(4)
C15 0.038(5) 0.060(7) 0.033(5) 0.018(5) 0.002(4) -0.004(5)
C11 0.030(4) 0.042(5) 0.030(5) 0.001(4) -0.001(4) -0.001(4)
C20 0.028(5) 0.042(6) 0.045(6) 0.003(5) 0.002(4) 0.007(4)
C8 0.023(4) 0.046(6) 0.041(5) 0.007(4) 0.001(4) 0.006(4)
C32 0.024(4) 0.035(5) 0.029(5) 0.005(4) 0.004(3) 0.004(3)
C7 0.031(5) 0.048(6) 0.051(6) 0.000(5) 0.013(4) 0.006(4)
C6 0.041(5) 0.038(5) 0.036(5) 0.002(4) 0.018(4) 0.008(4)
C17 0.043(6) 0.046(6) 0.063(7) 0.009(6) -0.021(5) -0.003(5)
C23 0.046(5) 0.047(6) 0.029(5) 0.008(4) 0.005(4) 0.008(4)
C31 0.039(5) 0.031(5) 0.057(6) 0.004(5) 0.014(4) -0.001(4)
C22 0.042(6) 0.073(8) 0.086(8) 0.049(7) -0.003(6) -0.018(5)
C30 0.023(6) 0.021(6) 0.050(8) 0.000 -0.005(5) 0.000
C19 0.062(7) 0.114(12) 0.075(9) -0.038(8) -0.004(7) 0.037(7)
C13 0.070(8) 0.075(9) 0.083(9) -0.025(7) -0.040(7) 0.022(6)
C24 0.087(9) 0.060(8) 0.094(10) -0.029(7) -0.037(8) 0.005(7)
C10 0.080(8) 0.060(8) 0.046(6) 0.007(6) 0.010(6) 0.022(6)
C12 0.051(6) 0.074(9) 0.078(8) -0.037(7) 0.014(6) -0.017(6)
C1A 0.058(5) 0.046(6) 0.066(8) 0.025(8) -0.011(4) -0.017(6)
C2A 0.058(5) 0.046(6) 0.066(8) 0.025(8) -0.011(4) -0.017(6)
C3A 0.058(5) 0.046(6) 0.066(8) 0.025(8) -0.011(4) -0.017(6)
C1B 0.058(5) 0.046(6) 0.066(8) 0.025(8) -0.011(4) -0.017(6)
C2B 0.058(5) 0.046(6) 0.066(8) 0.025(8) -0.011(4) -0.017(6)
C3B 0.058(5) 0.046(6) 0.066(8) 0.025(8) -0.011(4) -0.017(6)

loop_
_atom_type_symbol
_atom_type_description
_atom_type_scat_dispersion_real
_atom_type_scat_dispersion_imag
_atom_type_scat_source
C C 0.0033 0.0016 'International Tables Vol C Tables 4.2.6.8 and 6.1.1.4'
H H 0.0000 0.0000 'International Tables Vol C Tables 4.2.6.8 and 6.1.1.4'
N N 0.0061 0.0033 'International Tables Vol C Tables 4.2.6.8 and 6.1.1.4'
O O 0.0106 0.0060 'International Tables Vol C Tables 4.2.6.8 and 6.1.1.4'
Fe Fe 0.3463 0.8444 'International Tables Vol C Tables 4.2.6.8 and 6.1.1.4'
Gd Gd -0.1653 3.9035 'International Tables Vol C Tables 4.2.6.8 and 6.1.1.4'

loop_
_geom_angle_atom_site_label_1
_geom_angle_atom_site_label_2
_geom_angle_atom_site_label_3
_geom_angle
_geom_angle_site_symmetry_1
_geom_angle_site_symmetry_3
_geom_angle_publ_flag
O1 Gd1 C21 91.56(19) . . ?
O1 Gd1 C21 91.56(19) . 2_656 ?
C21 Gd1 C21 176.9(4) . 2_656 ?
O1 Gd1 C14 87.6(2) . . ?
C21 Gd1 C14 30.6(3) . . ?
C21 Gd1 C14 149.6(3) 2_656 . ?
O1 Gd1 C14 87.6(2) . 2_656 ?
C21 Gd1 C14 149.6(3) . 2_656 ?
C21 Gd1 C14 30.6(3) 2_656 2_656 ?
C14 Gd1 C14 175.1(4) . 2_656 ?
O1 Gd1 C20 120.6(2) . 2_656 ?
C21 Gd1 C20 146.8(3) . 2_656 ?
C21 Gd1 C20 30.2(3) 2_656 2_656 ?
C14 Gd1 C20 133.5(3) . 2_656 ?
C14 Gd1 C20 49.8(3) 2_656 2_656 ?
O1 Gd1 C20 120.6(2) . . ?
C21 Gd1 C20 30.2(3) . . ?
C21 Gd1 C20 146.8(3) 2_656 . ?
C14 Gd1 C20 49.8(3) . . ?
C14 Gd1 C20 133.5(3) 2_656 . ?
C20 Gd1 C20 118.9(4) 2_656 . ?
O1 Gd1 C15 113.5(2) . 2_656 ?
C21 Gd1 C15 128.4(3) . 2_656 ?
C21 Gd1 C15 50.0(3) 2_656 2_656 ?
C14 Gd1 C15 153.8(3) . 2_656 ?
C14 Gd1 C15 30.3(3) 2_656 2_656 ?
C20 Gd1 C15 49.3(3) 2_656 2_656 ?
C20 Gd1 C15 104.3(3) . 2_656 ?
O1 Gd1 C15 113.5(2) . . ?
C21 Gd1 C15 50.0(3) . . ?
C21 Gd1 C15 128.4(3) 2_656 . ?
C14 Gd1 C15 30.3(3) . . ?
C14 Gd1 C15 153.8(3) 2_656 . ?
C20 Gd1 C15 104.3(3) 2_656 . ?
C20 Gd1 C15 49.3(3) . . ?
C15 Gd1 C15 133.0(5) 2_656 . ?
O1 Gd1 C17 137.2(2) . . ?
C21 Gd1 C17 49.8(3) . . ?
C21 Gd1 C17 127.2(3) 2_656 . ?
C14 Gd1 C17 50.0(3) . . ?
C14 Gd1 C17 134.8(3) 2_656 . ?
C20 Gd1 C17 97.1(3) 2_656 . ?
C20 Gd1 C17 29.5(3) . . ?
C15 Gd1 C17 106.2(3) 2_656 . ?
C15 Gd1 C17 30.2(3) . . ?
O1 Gd1 C17 137.2(2) . 2_656 ?
C21 Gd1 C17 127.2(3) . 2_656 ?
C21 Gd1 C17 49.8(3) 2_656 2_656 ?
C14 Gd1 C17 134.8(3) . 2_656 ?
C14 Gd1 C17 50.0(3) 2_656 2_656 ?
C20 Gd1 C17 29.5(3) 2_656 2_656 ?
C20 Gd1 C17 97.1(3) . 2_656 ?
C15 Gd1 C17 30.2(3) 2_656 2_656 ?
C15 Gd1 C17 106.2(3) . 2_656 ?
C17 Gd1 C17 85.6(4) . 2_656 ?
O1 Fe1 N1 132.25(19) . 2_656 ?
O1 Fe1 N1 132.25(19) . . ?
N1 Fe1 N1 95.5(4) 2_656 . ?
Fe1 O1 Gd1 180.0 . . ?
C32 N1 C4 118.2(7) . . ?
C32 N1 Fe1 122.0(5) . . ?
C4 N1 Fe1 119.8(5) . . ?
C5 C4 C9 121.2(7) . . ?
C5 C4 N1 121.0(7) . . ?
C9 C4 N1 117.6(7) . . ?
C15 C14 C21 107.1(8) . . ?
C15 C14 C13 127.1(10) . . ?
C21 C14 C13 125.7(10) . . ?
C15 C14 Gd1 75.5(5) . . ?
C21 C14 Gd1 73.7(4) . . ?
C13 C14 Gd1 118.2(6) . . ?
C8 C9 C4 117.2(8) . . ?
C8 C9 C11 119.9(7) . . ?
C4 C9 C11 122.9(7) . . ?
C20 C21 C14 107.7(8) . . ?
C20 C21 C22 126.3(9) . . ?
C14 C21 C22 125.9(9) . . ?
C20 C21 Gd1 76.4(4) . . ?
C14 C21 Gd1 75.6(4) . . ?
C22 C21 Gd1 116.2(6) . . ?
C4 C5 C6 118.5(8) . . ?
C4 C5 C23 122.5(7) . . ?
C6 C5 C23 118.9(8) . . ?
C14 C15 C17 108.6(9) . . ?
C14 C15 C2B 132.8(12) . . ?
C17 C15 C2B 118.1(12) . . ?
C14 C15 C2A 107.5(13) . . ?
C17 C15 C2A 143.7(13) . . ?
C14 C15 Gd1 74.2(5) . . ?
C17 C15 Gd1 76.3(5) . . ?
C2B C15 Gd1 122.3(8) . . ?
C2A C15 Gd1 117.7(12) . . ?
C10 C11 C9 110.2(8) . . ?
C10 C11 C12 109.7(8) . . ?
C9 C11 C12 111.9(7) . . ?
C10 C11 H11 108.3 . . ?
C9 C11 H11 108.3 . . ?
C12 C11 H11 108.3 . . ?
C17 C20 C21 109.7(9) . . ?
C17 C20 C19 124.7(10) . . ?
C21 C20 C19 125.5(10) . . ?
C17 C20 Gd1 76.8(5) . . ?
C21 C20 Gd1 73.4(5) . . ?
C19 C20 Gd1 119.2(6) . . ?
C9 C8 C7 122.5(8) . . ?
C9 C8 H8 118.7 . . ?
C7 C8 H8 118.7 . . ?
N1 C32 C30 124.9(8) . . ?
N1 C32 C31 119.4(7) . . ?
C30 C32 C31 115.7(8) . . ?
C6 C7 C8 118.4(8) . . ?
C6 C7 H7 120.8 . . ?
C8 C7 H7 120.8 . . ?
C7 C6 C5 122.2(8) . . ?
C7 C6 H6 118.9 . . ?
C5 C6 H6 118.9 . . ?
C20 C17 C15 106.9(9) . . ?
C20 C17 C1B 117.7(12) . . ?
C15 C17 C1B 134.3(12) . . ?
C20 C17 C1A 143.4(17) . . ?
C15 C17 C1A 108.6(16) . . ?
C20 C17 Gd1 73.6(5) . . ?
C15 C17 Gd1 73.5(5) . . ?
C1B C17 Gd1 127.0(9) . . ?
C1A C17 Gd1 125.5(12) . . ?
C3B C23 C5 114.8(10) . . ?
C3B C23 C24 102.7(11) . . ?
C5 C23 C24 111.1(8) . . ?
C5 C23 C3A 101.4(12) . . ?
C24 C23 C3A 128.8(15) . . ?
C5 C23 H23 104.4 . . ?
C24 C23 H23 104.4 . . ?
C3A C23 H23 104.4 . . ?
C32 C31 H31A 109.5 . . ?
C32 C31 H31B 109.5 . . ?
H31A C31 H31B 109.5 . . ?
C32 C31 H31C 109.5 . . ?
H31A C31 H31C 109.5 . . ?
H31B C31 H31C 109.5 . . ?
C21 C22 H22A 109.5 . . ?
C21 C22 H22B 109.5 . . ?
H22A C22 H22B 109.5 . . ?
C21 C22 H22C 109.5 . . ?
H22A C22 H22C 109.5 . . ?
H22B C22 H22C 109.5 . . ?
C32 C30 C32 128.7(11) 2_656 . ?
C32 C30 H30 115.6 2_656 . ?
C32 C30 H30 115.6 . . ?
C20 C19 H19A 109.5 . . ?
C20 C19 H19B 109.5 . . ?
H19A C19 H19B 109.5 . . ?
C20 C19 H19C 109.5 . . ?
H19A C19 H19C 109.5 . . ?
H19B C19 H19C 109.5 . . ?
C14 C13 H13A 109.5 . . ?
C14 C13 H13B 109.5 . . ?
H13A C13 H13B 109.5 . . ?
C14 C13 H13C 109.5 . . ?
H13A C13 H13C 109.5 . . ?
H13B C13 H13C 109.5 . . ?
C23 C24 H24A 109.5 . . ?
C23 C24 H24B 109.5 . . ?
H24A C24 H24B 109.5 . . ?
C23 C24 H24C 109.5 . . ?
H24A C24 H24C 109.5 . . ?
H24B C24 H24C 109.5 . . ?
C11 C10 H10A 109.5 . . ?
C11 C10 H10B 109.5 . . ?
H10A C10 H10B 109.5 . . ?
C11 C10 H10C 109.5 . . ?
H10A C10 H10C 109.5 . . ?
H10B C10 H10C 109.5 . . ?
C11 C12 H12A 109.5 . . ?
C11 C12 H12B 109.5 . . ?
H12A C12 H12B 109.5 . . ?
C11 C12 H12C 109.5 . . ?
H12A C12 H12C 109.5 . . ?
H12B C12 H12C 109.5 . . ?
C17 C1A H1A1 109.5 . . ?
C17 C1A H1A2 109.5 . . ?
H1A1 C1A H1A2 109.5 . . ?
C17 C1A H1A3 109.5 . . ?
H1A1 C1A H1A3 109.5 . . ?
H1A2 C1A H1A3 109.5 . . ?
C15 C2A H2A1 109.5 . . ?
C15 C2A H2A2 109.5 . . ?
H2A1 C2A H2A2 109.5 . . ?
C15 C2A H2A3 109.5 . . ?
H2A1 C2A H2A3 109.5 . . ?
H2A2 C2A H2A3 109.5 . . ?
C23 C3A H3A1 109.5 . . ?
C23 C3A H3A2 109.5 . . ?
H3A1 C3A H3A2 109.5 . . ?
C23 C3A H3A3 109.5 . . ?
H3A1 C3A H3A3 109.5 . . ?
H3A2 C3A H3A3 109.5 . . ?
C17 C1B H1B1 109.5 . . ?
C17 C1B H1B2 109.5 . . ?
H1B1 C1B H1B2 109.5 . . ?
C17 C1B H1B3 109.5 . . ?
H1B1 C1B H1B3 109.5 . . ?
H1B2 C1B H1B3 109.5 . . ?
C15 C2B H2B1 109.5 . . ?
C15 C2B H2B2 109.5 . . ?
H2B1 C2B H2B2 109.5 . . ?
C15 C2B H2B3 109.5 . . ?
H2B1 C2B H2B3 109.5 . . ?
H2B2 C2B H2B3 109.5 . . ?
C23 C3B H3B1 109.5 . . ?
C23 C3B H3B2 109.5 . . ?
H3B1 C3B H3B2 109.5 . . ?
C23 C3B H3B3 109.5 . . ?
H3B1 C3B H3B3 109.5 . . ?
H3B2 C3B H3B3 109.5 . . ?

loop_
_geom_bond_atom_site_label_1
_geom_bond_atom_site_label_2
_geom_bond_distance
_geom_bond_site_symmetry_2
_geom_bond_publ_flag
Gd1 O1 2.044(9) . ?
Gd1 C21 2.656(7) . ?
Gd1 C21 2.656(7) 2_656 ?
Gd1 C14 2.681(7) . ?
Gd1 C14 2.681(7) 2_656 ?
Gd1 C20 2.693(8) 2_656 ?
Gd1 C20 2.693(8) . ?
Gd1 C15 2.698(8) 2_656 ?
Gd1 C15 2.698(8) . ?
Gd1 C17 2.734(9) . ?
Gd1 C17 2.734(9) 2_656 ?
Fe1 O1 1.774(9) . ?
Fe1 N1 2.007(7) 2_656 ?
Fe1 N1 2.007(7) . ?
N1 C32 1.335(10) . ?
N1 C4 1.444(9) . ?
C4 C5 1.382(11) . ?
C4 C9 1.425(10) . ?
C14 C15 1.406(12) . ?
C14 C21 1.410(12) . ?
C14 C13 1.484(13) . ?
C9 C8 1.383(10) . ?
C9 C11 1.520(12) . ?
C21 C20 1.394(12) . ?
C21 C22 1.505(12) . ?
C5 C6 1.388(11) . ?
C5 C23 1.533(12) . ?
C15 C17 1.414(14) . ?
C15 C2B 1.52(2) . ?
C15 C2A 1.57(4) . ?
C11 C10 1.519(12) . ?
C11 C12 1.539(12) . ?
C11 H11 0.9800 . ?
C20 C17 1.384(13) . ?
C20 C19 1.494(13) . ?
C8 C7 1.386(12) . ?
C8 H8 0.9300 . ?
C32 C30 1.396(9) . ?
C32 C31 1.536(11) . ?
C7 C6 1.374(12) . ?
C7 H7 0.9300 . ?
C6 H6 0.9300 . ?
C17 C1B 1.54(2) . ?
C17 C1A 1.56(3) . ?
C23 C3B 1.46(2) . ?
C23 C24 1.539(14) . ?
C23 C3A 1.64(3) . ?
C23 H23 0.9800 . ?
C31 H31A 0.9600 . ?
C31 H31B 0.9600 . ?
C31 H31C 0.9600 . ?
C22 H22A 0.9600 . ?
C22 H22B 0.9600 . ?
C22 H22C 0.9600 . ?
C30 H30 0.9300 . ?
C19 H19A 0.9600 . ?
C19 H19B 0.9600 . ?
C19 H19C 0.9600 . ?
C13 H13A 0.9600 . ?
C13 H13B 0.9600 . ?
C13 H13C 0.9600 . ?
C24 H24A 0.9600 . ?
C24 H24B 0.9600 . ?
C24 H24C 0.9600 . ?
C10 H10A 0.9600 . ?
C10 H10B 0.9600 . ?
C10 H10C 0.9600 . ?
C12 H12A 0.9600 . ?
C12 H12B 0.9600 . ?
C12 H12C 0.9600 . ?
C1A H1A1 0.9600 . ?
C1A H1A2 0.9600 . ?
C1A H1A3 0.9600 . ?
C2A H2A1 0.9600 . ?
C2A H2A2 0.9600 . ?
C2A H2A3 0.9600 . ?
C3A H3A1 0.9600 . ?
C3A H3A2 0.9600 . ?
C3A H3A3 0.9600 . ?
C1B H1B1 0.9600 . ?
C1B H1B2 0.9600 . ?
C1B H1B3 0.9600 . ?
C2B H2B1 0.9600 . ?
C2B H2B2 0.9600 . ?
C2B H2B3 0.9600 . ?
C3B H3B1 0.9600 . ?
C3B H3B2 0.9600 . ?
C3B H3B3 0.9600 . ?

loop_
_geom_torsion_atom_site_label_1
_geom_torsion_atom_site_label_2
_geom_torsion_atom_site_label_3
_geom_torsion_atom_site_label_4
_geom_torsion
_geom_torsion_site_symmetry_1
_geom_torsion_site_symmetry_2
_geom_torsion_site_symmetry_3
_geom_torsion_site_symmetry_4
_geom_torsion_publ_flag
C32 N1 C4 C5 -110.2(9) . . . . ?
Fe1 N1 C4 C5 70.5(9) . . . . ?
C32 N1 C4 C9 74.0(10) . . . . ?
Fe1 N1 C4 C9 -105.3(7) . . . . ?
C5 C4 C9 C8 -1.0(12) . . . . ?
N1 C4 C9 C8 174.9(7) . . . . ?
C5 C4 C9 C11 179.1(8) . . . . ?
N1 C4 C9 C11 -5.0(12) . . . . ?
C15 C14 C21 C20 -1.5(9) . . . . ?
C13 C14 C21 C20 176.3(8) . . . . ?
Gd1 C14 C21 C20 -70.3(5) . . . . ?
C15 C14 C21 C22 -179.1(8) . . . . ?
C13 C14 C21 C22 -1.2(13) . . . . ?
Gd1 C14 C21 C22 112.2(8) . . . . ?
C15 C14 C21 Gd1 68.8(6) . . . . ?
C13 C14 C21 Gd1 -113.4(8) . . . . ?
C9 C4 C5 C6 -0.2(12) . . . . ?
N1 C4 C5 C6 -175.9(7) . . . . ?
C9 C4 C5 C23 -176.7(8) . . . . ?
N1 C4 C5 C23 7.6(12) . . . . ?
C21 C14 C15 C17 1.7(9) . . . . ?
C13 C14 C15 C17 -176.1(8) . . . . ?
Gd1 C14 C15 C17 69.2(6) . . . . ?
C21 C14 C15 C2B 172.9(12) . . . . ?
C13 C14 C15 C2B -5.0(17) . . . . ?
Gd1 C14 C15 C2B -119.6(13) . . . . ?
C21 C14 C15 C2A 177.8(12) . . . . ?
C13 C14 C15 C2A 0.0(16) . . . . ?
Gd1 C14 C15 C2A -114.6(12) . . . . ?
C21 C14 C15 Gd1 -67.5(5) . . . . ?
C13 C14 C15 Gd1 114.7(9) . . . . ?
C8 C9 C11 C10 -77.7(10) . . . . ?
C4 C9 C11 C10 102.2(10) . . . . ?
C8 C9 C11 C12 44.6(12) . . . . ?
C4 C9 C11 C12 -135.5(9) . . . . ?
C14 C21 C20 C17 0.8(9) . . . . ?
C22 C21 C20 C17 178.3(8) . . . . ?
Gd1 C21 C20 C17 -69.0(6) . . . . ?
C14 C21 C20 C19 -175.8(8) . . . . ?
C22 C21 C20 C19 1.7(14) . . . . ?
Gd1 C21 C20 C19 114.4(9) . . . . ?
C14 C21 C20 Gd1 69.8(5) . . . . ?
C22 C21 C20 Gd1 -112.7(8) . . . . ?
C4 C9 C8 C7 1.2(13) . . . . ?
C11 C9 C8 C7 -178.9(9) . . . . ?
C4 N1 C32 C30 -165.4(6) . . . . ?
Fe1 N1 C32 C30 13.8(10) . . . . ?
C4 N1 C32 C31 13.7(11) . . . . ?
Fe1 N1 C32 C31 -167.0(5) . . . . ?
C9 C8 C7 C6 -0.3(14) . . . . ?
C8 C7 C6 C5 -0.9(14) . . . . ?
C4 C5 C6 C7 1.2(13) . . . . ?
C23 C5 C6 C7 177.8(8) . . . . ?
C21 C20 C17 C15 0.2(10) . . . . ?
C19 C20 C17 C15 176.9(8) . . . . ?
Gd1 C20 C17 C15 -66.5(6) . . . . ?
C21 C20 C17 C1B -169.6(10) . . . . ?
C19 C20 C17 C1B 7.1(15) . . . . ?
Gd1 C20 C17 C1B 123.7(10) . . . . ?
C21 C20 C17 C1A -165(2) . . . . ?
C19 C20 C17 C1A 12(3) . . . . ?
Gd1 C20 C17 C1A 128(2) . . . . ?
C21 C20 C17 Gd1 66.8(6) . . . . ?
C19 C20 C17 Gd1 -116.6(9) . . . . ?
C14 C15 C17 C20 -1.2(10) . . . . ?
C2B C15 C17 C20 -173.9(10) . . . . ?
C2A C15 C17 C20 -175(2) . . . . ?
Gd1 C15 C17 C20 66.6(6) . . . . ?
C14 C15 C17 C1B 166.2(13) . . . . ?
C2B C15 C17 C1B -6.5(19) . . . . ?
Gd1 C15 C17 C1B -126.1(14) . . . . ?
C14 C15 C17 C1A 169.6(14) . . . . ?
C2A C15 C17 C1A -4(3) . . . . ?
Gd1 C15 C17 C1A -122.7(13) . . . . ?
C14 C15 C17 Gd1 -67.8(6) . . . . ?
C2B C15 C17 Gd1 119.5(10) . . . . ?
C2A C15 C17 Gd1 118(2) . . . . ?
C4 C5 C23 C3B 120.4(12) . . . . ?
C6 C5 C23 C3B -56.1(14) . . . . ?
C4 C5 C23 C24 -123.6(10) . . . . ?
C6 C5 C23 C24 59.9(12) . . . . ?
C4 C5 C23 C3A 96.7(16) . . . . ?
C6 C5 C23 C3A -79.8(16) . . . . ?
N1 C32 C30 C32 -8.0(6) . . . 2_656 ?
C31 C32 C30 C32 172.9(7) . . . 2_656 ?
